data_2206181
loop_
_publ_author_name
'Yongli Wang'
'Ming Li'
'Lijun Liu'
'Lina Zhou'
'Jingkang Wang'

_publ_section_title
;
 3-(2-Methoxyphenoxy)propane-1,2-diol
;
_journal_issue 7
_journal_name_full 'Acta Crystallographica Section E'
_journal_page_first o1999
_journal_page_last o2000
_journal_paper_doi 10.1107/S1600536805016909
_journal_volume 61
_journal_year 2005
_chemical_formula_iupac 'C10 H14 O4'
_chemical_formula_moiety 'C10 H14 O4'
_chemical_formula_sum 'C10 H14 O4'
_chemical_formula_weight 198.21
_chemical_melting_point 355.4
_chemical_name_common guaiphenesin
_chemical_name_systematic
;
3-(2-Methoxyphenoxy)propane-1,2-diol
;
_space_group_IT_number 19
_symmetry_cell_setting orthorhombic
_symmetry_space_group_name_Hall 'P 2ac 2ab'
_symmetry_space_group_name_H-M 'P 21 21 21'
_atom_sites_solution_hydrogens geom
_atom_sites_solution_primary direct
_atom_sites_solution_secondary difmap
_cell_angle_alpha 90.00
_cell_angle_beta 90.00
_cell_angle_gamma 90.00
_cell_formula_units_Z 4
_cell_length_a 4.9836(10)
_cell_length_b 7.6562(15)
_cell_length_c 25.698(5)
_cell_measurement_reflns_used 9631
_cell_measurement_temperature 293(2)
_cell_measurement_theta_max 27.47
_cell_measurement_theta_min 3.10
_cell_volume 980.5(3)
_computing_cell_refinement RAPID-AUTO
_computing_data_collection 'RAPID-AUTO (Rigaku, 2001)'
_computing_data_reduction RAPID-AUTO
_computing_molecular_graphics 'ORTEPII (Johnson, 1976)'
_computing_publication_material SHELXL97
_computing_structure_refinement 'SHELXL97 (Sheldrick, 1997)'
_computing_structure_solution 'SHELXS97 (Sheldrick, 1990)'
_diffrn_ambient_temperature 293(2)
_diffrn_measured_fraction_theta_full 0.999
_diffrn_measured_fraction_theta_max 0.999
_diffrn_measurement_device_type 'Rigaku R-axis Rapid IP area-detector'
_diffrn_measurement_method Oscillation
_diffrn_radiation_monochromator graphite
_diffrn_radiation_source 'rotating anode'
_diffrn_radiation_type MoK\a
_diffrn_radiation_wavelength 0.71073
_diffrn_reflns_av_R_equivalents 0.0916
_diffrn_reflns_av_sigmaI/netI 0.0810
_diffrn_reflns_limit_h_max 6
_diffrn_reflns_limit_h_min -6
_diffrn_reflns_limit_k_max 9
_diffrn_reflns_limit_k_min -9
_diffrn_reflns_limit_l_max 32
_diffrn_reflns_limit_l_min -33
_diffrn_reflns_number 9593
_diffrn_reflns_theta_full 27.47
_diffrn_reflns_theta_max 27.47
_diffrn_reflns_theta_min 3.10
_exptl_absorpt_coefficient_mu 0.104
_exptl_absorpt_correction_T_max 0.9905
_exptl_absorpt_correction_T_min 0.9618
_exptl_absorpt_correction_type multi-scan
_exptl_absorpt_process_details '(ABSCOR; Higashi, 1995)'
_exptl_crystal_colour colorless
_exptl_crystal_density_diffrn 1.343
_exptl_crystal_density_method 'not measured'
_exptl_crystal_description needle
_exptl_crystal_F_000 424
_exptl_crystal_size_max 0.38
_exptl_crystal_size_mid 0.20
_exptl_crystal_size_min 0.09
_refine_diff_density_max 0.305
_refine_diff_density_min -0.424
_refine_ls_extinction_method none
_refine_ls_goodness_of_fit_ref 1.000
_refine_ls_hydrogen_treatment constr
_refine_ls_matrix_type full
_refine_ls_number_parameters 127
_refine_ls_number_reflns 2248
_refine_ls_number_restraints 0
_refine_ls_restrained_S_all 1.000
_refine_ls_R_factor_all 0.0616
_refine_ls_R_factor_gt 0.0482
_refine_ls_shift/su_max 0.001
_refine_ls_shift/su_mean 0.000
_refine_ls_structure_factor_coef Fsqd
_refine_ls_weighting_details 'calc w=  1/[\s^2^(Fo^2^)+(0.0903P)^2^+0.0695P] where P = (Fo^2^+2Fc^2^)/3'
_refine_ls_weighting_scheme calc
_refine_ls_wR_factor_gt 0.1400
_refine_ls_wR_factor_ref 0.1482
_reflns_number_gt 1862
_reflns_number_total 2248
_reflns_threshold_expression I>2\s(I)
_cod_data_source_file fl6165.cif
_cod_data_source_block I
_cod_database_code 2206181
_cod_database_fobs_code 2206181

loop_
_symmetry_equiv_pos_as_xyz
'x, y, z'
'-x+1/2, -y, z+1/2'
'-x, y+1/2, -z+1/2'
'x+1/2, -y+1/2, -z'

loop_
_atom_site_label
_atom_site_fract_x
_atom_site_fract_y
_atom_site_fract_z
_atom_site_U_iso_or_equiv
_atom_site_adp_type
_atom_site_calc_flag
_atom_site_refinement_flags
_atom_site_occupancy
_atom_site_type_symbol
C1 1.2993(5) 0.5757(4) 0.02231(11) 0.0575(7) Uani d . 1 C
H1A 1.2735 0.6945 0.0115 0.086 Uiso calc R 1 H
H1B 1.3004 0.5009 -0.0077 0.086 Uiso calc R 1 H
H1C 1.4674 0.5655 0.0403 0.086 Uiso calc R 1 H
C2 1.0968(4) 0.3583(3) 0.07477(8) 0.0361(4) Uani d . 1 C
C3 1.2737(5) 0.2306(3) 0.05803(8) 0.0450(5) Uani d . 1 C
H3A 1.3976 0.2562 0.0321 0.054 Uiso calc R 1 H
C4 1.2676(5) 0.0650(3) 0.07965(10) 0.0497(6) Uani d . 1 C
H4A 1.3853 -0.0203 0.0677 0.060 Uiso calc R 1 H
C5 1.0883(5) 0.0258(3) 0.11871(11) 0.0483(6) Uani d . 1 C
H5A 1.0859 -0.0855 0.1332 0.058 Uiso calc R 1 H
C6 0.9106(5) 0.1529(3) 0.13648(9) 0.0409(5) Uani d . 1 C
H6A 0.7896 0.1264 0.1629 0.049 Uiso calc R 1 H
C7 0.9138(4) 0.3183(3) 0.11489(7) 0.0339(4) Uani d . 1 C
C8 0.5792(4) 0.4210(3) 0.17351(8) 0.0348(4) Uani d . 1 C
H8A 0.6862 0.3980 0.2043 0.042 Uiso calc R 1 H
H8B 0.4656 0.3204 0.1670 0.042 Uiso calc R 1 H
C9 0.4095(4) 0.5827(3) 0.18138(7) 0.0319(4) Uani d . 1 C
H9A 0.2902 0.5954 0.1513 0.038 Uiso calc R 1 H
C10 0.5733(4) 0.7480(3) 0.18666(9) 0.0395(5) Uani d . 1 C
H10A 0.6559 0.7752 0.1535 0.047 Uiso calc R 1 H
H10B 0.4554 0.8441 0.1958 0.047 Uiso calc R 1 H
O1 1.0869(3) 0.5255(2) 0.05609(6) 0.0469(4) Uani d . 1 O
O2 0.7492(3) 0.45292(19) 0.12978(6) 0.0394(4) Uani d . 1 O
O3 0.2484(3) 0.5507(2) 0.22650(6) 0.0406(4) Uani d . 1 O
H3B 0.2657 0.4485 0.2355 0.061 Uiso calc R 1 H
O4 0.7766(3) 0.7314(2) 0.22526(7) 0.0499(4) Uani d . 1 O
H4C 0.8962 0.6676 0.2144 0.075 Uiso calc R 1 H

loop_
_atom_site_aniso_label
_atom_site_aniso_U_11
_atom_site_aniso_U_22
_atom_site_aniso_U_33
_atom_site_aniso_U_12
_atom_site_aniso_U_13
_atom_site_aniso_U_23
C1 0.0508(13) 0.0691(19) 0.0527(14) -0.0041(13) 0.0085(11) 0.0197(13)
C2 0.0337(10) 0.0410(11) 0.0336(9) -0.0013(9) -0.0008(9) -0.0026(8)
C3 0.0392(11) 0.0528(14) 0.0432(12) 0.0021(11) 0.0050(10) -0.0095(10)
C4 0.0380(11) 0.0470(14) 0.0643(15) 0.0119(11) 0.0007(12) -0.0128(11)
C5 0.0398(11) 0.0368(12) 0.0684(14) 0.0045(10) -0.0046(12) 0.0005(10)
C6 0.0340(9) 0.0383(12) 0.0505(12) -0.0002(10) 0.0023(10) -0.0011(9)
C7 0.0298(9) 0.0358(11) 0.0362(10) 0.0009(8) -0.0018(8) -0.0044(8)
C8 0.0313(9) 0.0362(11) 0.0370(10) 0.0012(9) 0.0029(8) -0.0020(8)
C9 0.0295(9) 0.0328(10) 0.0335(9) 0.0028(8) -0.0010(8) 0.0016(8)
C10 0.0348(9) 0.0357(11) 0.0480(11) 0.0010(10) -0.0002(10) 0.0009(9)
O1 0.0460(8) 0.0486(10) 0.0462(8) 0.0021(8) 0.0115(8) 0.0087(7)
O2 0.0408(7) 0.0353(8) 0.0420(8) 0.0051(7) 0.0102(7) 0.0022(6)
O3 0.0369(7) 0.0400(9) 0.0450(8) 0.0080(7) 0.0089(7) 0.0098(6)
O4 0.0340(7) 0.0476(10) 0.0682(10) 0.0102(7) -0.0105(7) -0.0186(8)

loop_
_atom_type_symbol
_atom_type_description
_atom_type_scat_dispersion_real
_atom_type_scat_dispersion_imag
_atom_type_scat_source
C C 0.0033 0.0016 'International Tables Vol C Tables 4.2.6.8 and 6.1.1.4'
H H 0.0000 0.0000 'International Tables Vol C Tables 4.2.6.8 and 6.1.1.4'
O O 0.0106 0.0060 'International Tables Vol C Tables 4.2.6.8 and 6.1.1.4'

loop_
_geom_angle_atom_site_label_1
_geom_angle_atom_site_label_2
_geom_angle_atom_site_label_3
_geom_angle
O1 C1 H1A 109.5
O1 C1 H1B 109.5
H1A C1 H1B 109.5
O1 C1 H1C 109.5
H1A C1 H1C 109.5
H1B C1 H1C 109.5
O1 C2 C3 125.1(2)
O1 C2 C7 115.88(18)
C3 C2 C7 119.0(2)
C4 C3 C2 120.5(2)
C4 C3 H3A 119.7
C2 C3 H3A 119.7
C5 C4 C3 120.4(2)
C5 C4 H4A 119.8
C3 C4 H4A 119.8
C4 C5 C6 120.0(2)
C4 C5 H5A 120.0
C6 C5 H5A 120.0
C7 C6 C5 120.1(2)
C7 C6 H6A 120.0
C5 C6 H6A 120.0
O2 C7 C6 124.70(19)
O2 C7 C2 115.32(18)
C6 C7 C2 120.0(2)
O2 C8 C9 107.24(16)
O2 C8 H8A 110.3
C9 C8 H8A 110.3
O2 C8 H8B 110.3
C9 C8 H8B 110.3
H8A C8 H8B 108.5
O3 C9 C10 111.92(16)
O3 C9 C8 106.34(15)
C10 C9 C8 113.31(16)
O3 C9 H9A 108.4
C10 C9 H9A 108.4
C8 C9 H9A 108.4
O4 C10 C9 111.82(18)
O4 C10 H10A 109.3
C9 C10 H10A 109.3
O4 C10 H10B 109.3
C9 C10 H10B 109.3
H10A C10 H10B 107.9
C2 O1 C1 116.11(19)
C7 O2 C8 116.46(16)
C9 O3 H3B 109.5
C10 O4 H4C 109.5

loop_
_geom_bond_atom_site_label_1
_geom_bond_atom_site_label_2
_geom_bond_distance
C1 O1 1.422(3)
C1 H1A 0.9600
C1 H1B 0.9600
C1 H1C 0.9600
C2 O1 1.368(3)
C2 C3 1.385(3)
C2 C7 1.410(3)
C3 C4 1.384(4)
C3 H3A 0.9300
C4 C5 1.377(4)
C4 H4A 0.9300
C5 C6 1.393(3)
C5 H5A 0.9300
C6 C7 1.383(3)
C6 H6A 0.9300
C7 O2 1.372(2)
C8 O2 1.428(2)
C8 C9 1.513(3)
C8 H8A 0.9700
C8 H8B 0.9700
C9 O3 1.431(2)
C9 C10 1.512(3)
C9 H9A 0.9800
C10 O4 1.424(3)
C10 H10A 0.9700
C10 H10B 0.9700
O3 H3B 0.8200
O4 H4C 0.8200

loop_
_geom_hbond_atom_site_label_D
_geom_hbond_atom_site_label_H
_geom_hbond_atom_site_label_A
_geom_hbond_site_symmetry_A
_geom_hbond_distance_DH
_geom_hbond_distance_HA
_geom_hbond_distance_DA
_geom_hbond_angle_DHA
O3 H3B O4 3_645 0.82 1.96 2.744(2) 161
O4 H4C O3 1_655 0.82 1.99 2.729(2) 149

loop_
_geom_torsion_atom_site_label_1
_geom_torsion_atom_site_label_2
_geom_torsion_atom_site_label_3
_geom_torsion_atom_site_label_4
_geom_torsion
O1 C2 C3 C4 179.8(2)
C7 C2 C3 C4 1.2(3)
C2 C3 C4 C5 -1.0(4)
C3 C4 C5 C6 0.4(4)
C4 C5 C6 C7 0.1(4)
C5 C6 C7 O2 -179.5(2)
C5 C6 C7 C2 0.1(3)
O1 C2 C7 O2 0.2(3)
C3 C2 C7 O2 178.88(18)
O1 C2 C7 C6 -179.51(19)
C3 C2 C7 C6 -0.8(3)
O2 C8 C9 O3 -177.81(14)
O2 C8 C9 C10 -54.4(2)
O3 C9 C10 O4 68.2(2)
C8 C9 C10 O4 -52.0(2)
C3 C2 O1 C1 -9.1(3)
C7 C2 O1 C1 169.5(2)
C6 C7 O2 C8 5.2(3)
C2 C7 O2 C8 -174.42(16)
C9 C8 O2 C7 -177.72(16)

loop_
_cod_related_entry_id
_cod_related_entry_database
_cod_related_entry_code
1 ChemSpider 5323645
